data_4080724
loop_
_publ_author_name
'Yang, Yi-Fan'
'Ganguly, Rakesh'
'Li, Yongxin'
'So, Cheuk-Wai'

_publ_section_title
;
 Reactivity of a Tin(II) 1,3-Benzodi(thiophosphinoyl)methanediide Complex
 toward Gallium, Germanium, and Zinc Compounds
;
_journal_issue 9
_journal_name_full Organometallics
_journal_page_first 2643
_journal_paper_doi 10.1021/om400141j
_journal_volume 32
_journal_year 2013
_chemical_formula_moiety 'C46 H48 P4 S6 Sn2 Zn2'
_chemical_formula_sum 'C46 H48 P4 S6 Sn2 Zn2'
_chemical_formula_weight 1285.20
_chemical_name_systematic
; 
 ? 
;
_space_group_IT_number 2
_symmetry_cell_setting triclinic
_symmetry_space_group_name_Hall '-P 1'
_symmetry_space_group_name_H-M 'P -1'
_atom_sites_solution_hydrogens geom
_atom_sites_solution_primary direct
_atom_sites_solution_secondary difmap
_audit_creation_method SHELXL-97
_cell_angle_alpha 78.5380(10)
_cell_angle_beta 69.7290(10)
_cell_angle_gamma 65.4820(10)
_cell_formula_units_Z 1
_cell_length_a 10.2102(2)
_cell_length_b 10.9838(2)
_cell_length_c 13.0334(3)
_cell_measurement_reflns_used 9942
_cell_measurement_temperature 103(2)
_cell_measurement_theta_max 30.16
_cell_measurement_theta_min 2.04
_cell_volume 1244.90(5)
_computing_cell_refinement 'Bruker SAINT'
_computing_data_collection 'Bruker APEX2'
_computing_data_reduction 'Bruker SAINT'
_computing_molecular_graphics 'Bruker SHELXTL'
_computing_publication_material 'Bruker SHELXTL'
_computing_structure_refinement 'SHELXL-97 (Sheldrick, 2008)'
_computing_structure_solution 'SHELXS-97 (Sheldrick, 2008)'
_diffrn_ambient_temperature 103(2)
_diffrn_measured_fraction_theta_full 0.992
_diffrn_measured_fraction_theta_max 0.992
_diffrn_measurement_device_type 'Bruker APEX-II CCD'
_diffrn_measurement_method '\f and \w scans'
_diffrn_radiation_monochromator graphite
_diffrn_radiation_source 'fine-focus sealed tube'
_diffrn_radiation_type MoK\a
_diffrn_radiation_wavelength 0.71073
_diffrn_reflns_av_R_equivalents 0.0222
_diffrn_reflns_av_sigmaI/netI 0.0255
_diffrn_reflns_limit_h_max 14
_diffrn_reflns_limit_h_min -11
_diffrn_reflns_limit_k_max 15
_diffrn_reflns_limit_k_min -13
_diffrn_reflns_limit_l_max 18
_diffrn_reflns_limit_l_min -14
_diffrn_reflns_number 22815
_diffrn_reflns_theta_full 30.16
_diffrn_reflns_theta_max 30.16
_diffrn_reflns_theta_min 2.72
_exptl_absorpt_coefficient_mu 2.356
_exptl_absorpt_correction_T_max 0.6764
_exptl_absorpt_correction_T_min 0.4842
_exptl_absorpt_correction_type multi-scan
_exptl_absorpt_process_details sadabs
_exptl_crystal_colour colourless
_exptl_crystal_density_diffrn 1.714
_exptl_crystal_density_method 'not measured'
_exptl_crystal_description block
_exptl_crystal_F_000 640
_exptl_crystal_size_max 0.36
_exptl_crystal_size_mid 0.20
_exptl_crystal_size_min 0.18
_refine_diff_density_max 0.815
_refine_diff_density_min -0.644
_refine_diff_density_rms 0.091
_refine_ls_extinction_method none
_refine_ls_goodness_of_fit_ref 1.049
_refine_ls_hydrogen_treatment constr
_refine_ls_matrix_type full
_refine_ls_number_parameters 294
_refine_ls_number_reflns 7319
_refine_ls_number_restraints 3
_refine_ls_restrained_S_all 1.049
_refine_ls_R_factor_all 0.0291
_refine_ls_R_factor_gt 0.0223
_refine_ls_shift/su_max 0.002
_refine_ls_shift/su_mean 0.000
_refine_ls_structure_factor_coef Fsqd
_refine_ls_weighting_details 'calc w=1/[\s^2^(Fo^2^)+(0.0270P)^2^+0.7157P] where P=(Fo^2^+2Fc^2^)/3'
_refine_ls_weighting_scheme calc
_refine_ls_wR_factor_gt 0.0537
_refine_ls_wR_factor_ref 0.0573
_reflns_number_gt 6447
_reflns_number_total 7319
_reflns_threshold_expression >2sigma(I)
_cod_data_source_file om400141j_si_001.cif
_cod_data_source_block scw342s
_cod_depositor_comments
;
The following automatic conversions were performed:

'_symmetry_cell_setting' value 'Triclinic' changed to 'triclinic'
according to /home/saulius/struct/CIF-dictionaries/cif_core.dic
dictionary named 'cif_core.dic' version 2.3.1 from 2005-06-27.

Automatic conversion script
Id: cif_fix_values 1891 2012-01-12 08:04:46Z andrius 
;
_cod_original_cell_volume 1244.91(4)
_cod_original_sg_symbol_H-M P-1
_cod_database_code 4080724

loop_
_symmetry_equiv_pos_as_xyz
'x, y, z'
'-x, -y, -z'

loop_
_atom_site_label
_atom_site_type_symbol
_atom_site_fract_x
_atom_site_fract_y
_atom_site_fract_z
_atom_site_U_iso_or_equiv
_atom_site_adp_type
_atom_site_occupancy
_atom_site_symmetry_multiplicity
_atom_site_calc_flag
_atom_site_refinement_flags
_atom_site_disorder_assembly
_atom_site_disorder_group
Sn1 Sn -0.077411(14) 0.469125(12) 0.275048(10) 0.01461(4) Uani 1 1 d D . .
Zn1 Zn 0.15992(2) 0.44955(2) 0.442435(17) 0.01320(5) Uani 1 1 d . . .
C1 C 0.06524(19) 0.34167(17) 0.73583(14) 0.0133(3) Uani 1 1 d . . .
C2 C 0.1141(9) 0.3466(8) 0.1531(6) 0.0251(15) Uani 0.536(16) 1 d PD A 1
H2A H 0.2040 0.3165 0.1787 0.030 Uiso 0.536(16) 1 calc PR A 1
H2B H 0.0967 0.2655 0.1494 0.030 Uiso 0.536(16) 1 calc PR A 1
C3 C 0.1505(13) 0.4104(7) 0.0382(5) 0.045(2) Uani 0.536(16) 1 d PD A 1
H3A H 0.0702 0.4270 0.0063 0.068 Uiso 0.536(16) 1 calc PR A 1
H3B H 0.2464 0.3501 -0.0069 0.068 Uiso 0.536(16) 1 calc PR A 1
H3C H 0.1586 0.4956 0.0406 0.068 Uiso 0.536(16) 1 calc PR A 1
C2A C 0.0763(10) 0.3412(9) 0.1448(7) 0.0207(16) Uani 0.464(16) 1 d PD A 2
H2A1 H 0.1234 0.2505 0.1773 0.025 Uiso 0.464(16) 1 calc PR A 2
H2A2 H 0.0181 0.3338 0.1010 0.025 Uiso 0.464(16) 1 calc PR A 2
C3A C 0.2008(9) 0.3865(9) 0.0679(8) 0.034(2) Uani 0.464(16) 1 d PD A 2
H3A1 H 0.1561 0.4763 0.0350 0.050 Uiso 0.464(16) 1 calc PR A 2
H3A2 H 0.2630 0.3237 0.0100 0.050 Uiso 0.464(16) 1 calc PR A 2
H3A3 H 0.2637 0.3887 0.1093 0.050 Uiso 0.464(16) 1 calc PR A 2
C4 C -0.3029(3) 0.4953(2) 0.2834(2) 0.0276(5) Uani 1 1 d . A .
H4A H -0.3697 0.5902 0.2963 0.033 Uiso 1 1 calc R . .
H4B H -0.3011 0.4768 0.2115 0.033 Uiso 1 1 calc R . .
C5 C -0.3693(3) 0.4082(3) 0.3705(3) 0.0489(8) Uani 1 1 d . . .
H5A H -0.3130 0.3142 0.3527 0.073 Uiso 1 1 calc R A .
H5B H -0.4750 0.4338 0.3746 0.073 Uiso 1 1 calc R . .
H5C H -0.3635 0.4195 0.4413 0.073 Uiso 1 1 calc R . .
C6 C 0.1172(2) 0.11527(17) 0.64764(14) 0.0138(3) Uani 1 1 d . A .
C7 C -0.0367(2) 0.16525(18) 0.70265(14) 0.0145(3) Uani 1 1 d . . .
C8 C -0.1266(2) 0.0969(2) 0.70545(16) 0.0201(4) Uani 1 1 d . . .
H8 H -0.2314 0.1303 0.7432 0.024 Uiso 1 1 calc R . .
C9 C -0.0600(2) -0.0209(2) 0.65201(17) 0.0226(4) Uani 1 1 d . . .
H9 H -0.1199 -0.0687 0.6535 0.027 Uiso 1 1 calc R . .
C10 C 0.0927(2) -0.0700(2) 0.59639(17) 0.0214(4) Uani 1 1 d . . .
H10 H 0.1361 -0.1505 0.5598 0.026 Uiso 1 1 calc R . .
C11 C 0.1828(2) -0.00246(19) 0.59367(15) 0.0180(4) Uani 1 1 d . . .
H11 H 0.2875 -0.0362 0.5556 0.022 Uiso 1 1 calc R . .
C12 C 0.3533(2) 0.11506(18) 0.72542(15) 0.0143(3) Uani 1 1 d . A .
C13 C 0.4749(2) 0.00349(18) 0.67714(15) 0.0162(3) Uani 1 1 d . . .
H13 H 0.4819 -0.0215 0.6091 0.019 Uiso 1 1 calc R . .
C14 C 0.5857(2) -0.0713(2) 0.72797(16) 0.0203(4) Uani 1 1 d . . .
H14 H 0.6667 -0.1490 0.6961 0.024 Uiso 1 1 calc R . .
C15 C 0.5780(2) -0.0322(2) 0.82549(17) 0.0240(4) Uani 1 1 d . . .
H15 H 0.6546 -0.0824 0.8598 0.029 Uiso 1 1 calc R . .
C16 C 0.4588(2) 0.0800(2) 0.87299(17) 0.0249(4) Uani 1 1 d . . .
H16 H 0.4546 0.1073 0.9392 0.030 Uiso 1 1 calc R . .
C17 C 0.3453(2) 0.1526(2) 0.82391(16) 0.0213(4) Uani 1 1 d . . .
H17 H 0.2622 0.2280 0.8577 0.026 Uiso 1 1 calc R . .
C18 C 0.1744(2) 0.72517(19) 0.08651(15) 0.0183(4) Uani 1 1 d . A .
C19 C 0.0714(3) 0.8062(2) 0.02997(18) 0.0272(4) Uani 1 1 d . . .
H19 H -0.0336 0.8349 0.0668 0.033 Uiso 1 1 calc R . .
C20 C 0.1215(3) 0.8452(2) -0.08013(19) 0.0326(5) Uani 1 1 d . . .
H20 H 0.0508 0.9007 -0.1183 0.039 Uiso 1 1 calc R . .
C21 C 0.2741(3) 0.8033(2) -0.13398(18) 0.0339(5) Uani 1 1 d . . .
H21 H 0.3084 0.8303 -0.2091 0.041 Uiso 1 1 calc R . .
C22 C 0.3766(3) 0.7226(3) -0.0790(2) 0.0390(6) Uani 1 1 d . . .
H22 H 0.4814 0.6934 -0.1165 0.047 Uiso 1 1 calc R . .
C23 C 0.3274(3) 0.6833(2) 0.03167(19) 0.0312(5) Uani 1 1 d . . .
H23 H 0.3987 0.6279 0.0694 0.037 Uiso 1 1 calc R . .
P1 P 0.21178(5) 0.21846(4) 0.65756(4) 0.01155(8) Uani 1 1 d . . .
P2 P 0.10072(5) 0.68148(5) 0.23123(4) 0.01315(9) Uani 1 1 d . . .
S1 S -0.02163(5) 0.36514(4) 0.44552(4) 0.01456(8) Uani 1 1 d . . .
S2 S 0.34028(5) 0.27206(4) 0.51227(4) 0.01461(8) Uani 1 1 d . A .
S3 S 0.27789(5) 0.52985(5) 0.27059(4) 0.01765(9) Uani 1 1 d . A .

loop_
_atom_site_aniso_label
_atom_site_aniso_U_11
_atom_site_aniso_U_22
_atom_site_aniso_U_33
_atom_site_aniso_U_23
_atom_site_aniso_U_13
_atom_site_aniso_U_12
Sn1 0.01655(6) 0.01144(6) 0.01694(6) -0.00265(4) -0.00661(5) -0.00418(5)
Zn1 0.01291(10) 0.01235(10) 0.01376(10) -0.00018(7) -0.00383(8) -0.00461(8)
C1 0.0106(8) 0.0116(8) 0.0160(8) -0.0025(6) -0.0025(6) -0.0029(6)
C2 0.035(4) 0.016(2) 0.028(3) -0.0070(17) -0.013(2) -0.008(2)
C3 0.060(5) 0.033(3) 0.029(3) -0.010(2) -0.005(3) -0.006(3)
C2A 0.029(4) 0.015(2) 0.021(3) -0.0122(18) -0.006(2) -0.006(3)
C3A 0.030(3) 0.036(4) 0.034(4) -0.021(3) 0.000(2) -0.011(3)
C4 0.0279(11) 0.0252(11) 0.0388(12) 0.0050(9) -0.0189(10) -0.0145(9)
C5 0.0292(13) 0.0641(19) 0.0595(18) 0.0217(15) -0.0226(13) -0.0270(14)
C6 0.0154(8) 0.0122(8) 0.0143(8) 0.0008(6) -0.0050(6) -0.0058(7)
C7 0.0159(8) 0.0125(8) 0.0153(8) 0.0016(6) -0.0056(7) -0.0059(7)
C8 0.0187(9) 0.0226(10) 0.0215(9) 0.0016(7) -0.0058(7) -0.0116(8)
C9 0.0251(10) 0.0232(10) 0.0270(10) -0.0004(8) -0.0095(8) -0.0152(9)
C10 0.0288(11) 0.0177(9) 0.0227(9) -0.0020(7) -0.0104(8) -0.0109(8)
C11 0.0194(9) 0.0169(9) 0.0176(8) -0.0026(7) -0.0047(7) -0.0068(7)
C12 0.0122(8) 0.0131(8) 0.0159(8) 0.0002(6) -0.0042(6) -0.0036(7)
C13 0.0146(8) 0.0161(8) 0.0164(8) -0.0025(7) -0.0034(7) -0.0045(7)
C14 0.0143(9) 0.0178(9) 0.0236(9) -0.0031(7) -0.0047(7) -0.0011(7)
C15 0.0189(9) 0.0238(10) 0.0242(10) -0.0016(8) -0.0108(8) 0.0004(8)
C16 0.0245(10) 0.0261(10) 0.0197(9) -0.0039(8) -0.0113(8) -0.0003(9)
C17 0.0197(9) 0.0192(9) 0.0193(9) -0.0048(7) -0.0069(7) 0.0004(8)
C18 0.0195(9) 0.0161(9) 0.0150(8) 0.0002(7) -0.0005(7) -0.0069(7)
C19 0.0247(11) 0.0324(12) 0.0214(10) 0.0052(8) -0.0061(8) -0.0115(9)
C20 0.0431(14) 0.0346(13) 0.0233(11) 0.0087(9) -0.0135(10) -0.0194(11)
C21 0.0485(15) 0.0308(12) 0.0172(10) 0.0041(9) -0.0002(9) -0.0204(11)
C22 0.0298(13) 0.0354(13) 0.0276(12) 0.0041(10) 0.0091(10) -0.0063(11)
C23 0.0210(11) 0.0312(12) 0.0252(11) 0.0065(9) 0.0011(8) -0.0045(9)
P1 0.0107(2) 0.01003(19) 0.01272(19) -0.00122(15) -0.00274(16) -0.00317(16)
P2 0.0107(2) 0.0123(2) 0.0134(2) 0.00000(16) -0.00175(16) -0.00330(17)
S1 0.0169(2) 0.01158(19) 0.0170(2) -0.00069(15) -0.00673(16) -0.00579(17)
S2 0.01125(19) 0.0142(2) 0.01462(19) 0.00058(15) -0.00188(15) -0.00350(16)
S3 0.0109(2) 0.0185(2) 0.0171(2) 0.00245(17) -0.00218(16) -0.00251(17)

loop_
_atom_type_symbol
_atom_type_description
_atom_type_scat_dispersion_real
_atom_type_scat_dispersion_imag
_atom_type_scat_source
C C 0.0033 0.0016 'International Tables Vol C Tables 4.2.6.8 and 6.1.1.4'
H H 0.0000 0.0000 'International Tables Vol C Tables 4.2.6.8 and 6.1.1.4'
P P 0.1023 0.0942 'International Tables Vol C Tables 4.2.6.8 and 6.1.1.4'
S S 0.1246 0.1234 'International Tables Vol C Tables 4.2.6.8 and 6.1.1.4'
Zn Zn 0.2839 1.4301 'International Tables Vol C Tables 4.2.6.8 and 6.1.1.4'
Sn Sn -0.6537 1.4246 'International Tables Vol C Tables 4.2.6.8 and 6.1.1.4'

loop_
_geom_angle_atom_site_label_1
_geom_angle_atom_site_label_2
_geom_angle_atom_site_label_3
_geom_angle
_geom_angle_site_symmetry_1
_geom_angle_site_symmetry_3
C1 Sn1 C2A 116.5(2) 2_566 .
C1 Sn1 C2 109.2(2) 2_566 .
C2A Sn1 C2 12.33(19) . .
C1 Sn1 C4 109.47(7) 2_566 .
C2A Sn1 C4 107.4(3) . .
C2 Sn1 C4 119.7(3) . .
C1 Sn1 S1 103.20(5) 2_566 .
C2A Sn1 S1 109.2(3) . .
C2 Sn1 S1 102.9(2) . .
C4 Sn1 S1 111.04(6) . .
S3 Zn1 S2 109.848(18) . .
S3 Zn1 S1 106.965(18) . 2_566
S2 Zn1 S1 113.869(17) . 2_566
S3 Zn1 S1 115.638(18) . .
S2 Zn1 S1 105.826(17) . .
S1 Zn1 S1 104.816(15) 2_566 .
S3 Zn1 Zn1 126.434(16) . 2_566
S2 Zn1 Zn1 123.717(16) . 2_566
S1 Zn1 Zn1 52.477(12) 2_566 2_566
S1 Zn1 Zn1 52.339(13) . 2_566
P1 C1 P2 111.62(10) . 2_566
P1 C1 Sn1 119.29(9) . 2_566
P2 C1 Sn1 123.45(9) 2_566 2_566
C3 C2 Sn1 117.0(5) . .
C3 C2 H2A 108.0 . .
Sn1 C2 H2A 108.0 . .
C3 C2 H2B 108.0 . .
Sn1 C2 H2B 108.0 . .
H2A C2 H2B 107.3 . .
C3A C2A Sn1 115.4(5) . .
C3A C2A H2A1 108.4 . .
Sn1 C2A H2A1 108.4 . .
C3A C2A H2A2 108.4 . .
Sn1 C2A H2A2 108.4 . .
H2A1 C2A H2A2 107.5 . .
C2A C3A H3A1 109.5 . .
C2A C3A H3A2 109.5 . .
H3A1 C3A H3A2 109.5 . .
C2A C3A H3A3 109.5 . .
H3A1 C3A H3A3 109.5 . .
H3A2 C3A H3A3 109.5 . .
C5 C4 Sn1 114.76(15) . .
C5 C4 H4A 108.6 . .
Sn1 C4 H4A 108.6 . .
C5 C4 H4B 108.6 . .
Sn1 C4 H4B 108.6 . .
H4A C4 H4B 107.6 . .
C4 C5 H5A 109.5 . .
C4 C5 H5B 109.5 . .
H5A C5 H5B 109.5 . .
C4 C5 H5C 109.5 . .
H5A C5 H5C 109.5 . .
H5B C5 H5C 109.5 . .
C11 C6 C7 120.45(16) . .
C11 C6 P1 126.82(14) . .
C7 C6 P1 112.73(13) . .
C6 C7 C8 120.46(17) . .
C6 C7 P2 113.94(13) . 2_566
C8 C7 P2 125.59(15) . 2_566
C9 C8 C7 118.70(18) . .
C9 C8 H8 120.7 . .
C7 C8 H8 120.7 . .
C8 C9 C10 120.89(18) . .
C8 C9 H9 119.6 . .
C10 C9 H9 119.6 . .
C9 C10 C11 120.64(18) . .
C9 C10 H10 119.7 . .
C11 C10 H10 119.7 . .
C6 C11 C10 118.86(18) . .
C6 C11 H11 120.6 . .
C10 C11 H11 120.6 . .
C17 C12 C13 119.53(16) . .
C17 C12 P1 119.33(14) . .
C13 C12 P1 121.01(14) . .
C14 C13 C12 120.29(17) . .
C14 C13 H13 119.9 . .
C12 C13 H13 119.9 . .
C15 C14 C13 119.82(18) . .
C15 C14 H14 120.1 . .
C13 C14 H14 120.1 . .
C16 C15 C14 120.18(18) . .
C16 C15 H15 119.9 . .
C14 C15 H15 119.9 . .
C15 C16 C17 120.06(19) . .
C15 C16 H16 120.0 . .
C17 C16 H16 120.0 . .
C16 C17 C12 120.08(18) . .
C16 C17 H17 120.0 . .
C12 C17 H17 120.0 . .
C23 C18 C19 119.29(19) . .
C23 C18 P2 122.81(16) . .
C19 C18 P2 117.90(15) . .
C20 C19 C18 120.4(2) . .
C20 C19 H19 119.8 . .
C18 C19 H19 119.8 . .
C21 C20 C19 119.9(2) . .
C21 C20 H20 120.1 . .
C19 C20 H20 120.1 . .
C22 C21 C20 120.1(2) . .
C22 C21 H21 119.9 . .
C20 C21 H21 119.9 . .
C21 C22 C23 120.4(2) . .
C21 C22 H22 119.8 . .
C23 C22 H22 119.8 . .
C18 C23 C22 119.9(2) . .
C18 C23 H23 120.0 . .
C22 C23 H23 120.0 . .
C1 P1 C12 113.20(8) . .
C1 P1 C6 101.14(8) . .
C12 P1 C6 107.31(8) . .
C1 P1 S2 118.76(6) . .
C12 P1 S2 101.40(6) . .
C6 P1 S2 114.98(6) . .
C1 P2 C7 100.57(8) 2_566 2_566
C1 P2 C18 114.03(9) 2_566 .
C7 P2 C18 104.25(8) 2_566 .
C1 P2 S3 118.22(6) 2_566 .
C7 P2 S3 114.43(6) 2_566 .
C18 P2 S3 104.77(7) . .
Zn1 S1 Zn1 75.185(15) 2_566 .
Zn1 S1 Sn1 100.340(17) 2_566 .
Zn1 S1 Sn1 100.836(17) . .
P1 S2 Zn1 102.37(2) . .
P2 S3 Zn1 101.77(2) . .

loop_
_geom_bond_atom_site_label_1
_geom_bond_atom_site_label_2
_geom_bond_distance
_geom_bond_site_symmetry_2
Sn1 C1 2.1070(17) 2_566
Sn1 C2A 2.143(7) .
Sn1 C2 2.162(7) .
Sn1 C4 2.165(2) .
Sn1 S1 2.4277(4) .
Zn1 S3 2.3394(5) .
Zn1 S2 2.3445(5) .
Zn1 S1 2.3741(5) 2_566
Zn1 S1 2.3785(5) .
Zn1 Zn1 2.8993(4) 2_566
C1 P1 1.7091(18) .
C1 P2 1.7117(18) 2_566
C1 Sn1 2.1070(17) 2_566
C2 C3 1.512(10) .
C2 H2A 0.9900 .
C2 H2B 0.9900 .
C3 H3A 0.9800 .
C3 H3B 0.9800 .
C3 H3C 0.9800 .
C2A C3A 1.520(10) .
C2A H2A1 0.9900 .
C2A H2A2 0.9900 .
C3A H3A1 0.9800 .
C3A H3A2 0.9800 .
C3A H3A3 0.9800 .
C4 C5 1.496(3) .
C4 H4A 0.9900 .
C4 H4B 0.9900 .
C5 H5A 0.9800 .
C5 H5B 0.9800 .
C5 H5C 0.9800 .
C6 C11 1.390(3) .
C6 C7 1.395(3) .
C6 P1 1.8128(18) .
C7 C8 1.395(2) .
C7 P2 1.8103(18) 2_566
C8 C9 1.386(3) .
C8 H8 0.9500 .
C9 C10 1.386(3) .
C9 H9 0.9500 .
C10 C11 1.390(3) .
C10 H10 0.9500 .
C11 H11 0.9500 .
C12 C17 1.391(3) .
C12 C13 1.393(3) .
C12 P1 1.8124(18) .
C13 C14 1.388(3) .
C13 H13 0.9500 .
C14 C15 1.387(3) .
C14 H14 0.9500 .
C15 C16 1.385(3) .
C15 H15 0.9500 .
C16 C17 1.390(3) .
C16 H16 0.9500 .
C17 H17 0.9500 .
C18 C23 1.387(3) .
C18 C19 1.393(3) .
C18 P2 1.8195(19) .
C19 C20 1.391(3) .
C19 H19 0.9500 .
C20 C21 1.382(4) .
C20 H20 0.9500 .
C21 C22 1.375(4) .
C21 H21 0.9500 .
C22 C23 1.396(3) .
C22 H22 0.9500 .
C23 H23 0.9500 .
P1 S2 2.0324(6) .
P2 C1 1.7118(18) 2_566
P2 C7 1.8103(18) 2_566
P2 S3 2.0279(6) .
S1 Zn1 2.3741(5) 2_566
